data_4035527
loop_
_publ_author_name
'Higashimae, Shinya'
'Kurata, Daichi'
'Kawaguchi, Shin-Ichi'
'Kodama, Shintaro'
'Sonoda, Motohiro'
'Nomoto, Akihiro'
'Ogawa, Akiya'

_publ_section_title
;
 Palladium-Catalyzed Cyanothiolation of Internal Alkynes Using Organic
 Disulfides and tert-Butyl Isocyanide.
;
_journal_issue 9
_journal_name_full 'The Journal of organic chemistry'
_journal_page_first 5267
_journal_page_last 5273
_journal_paper_doi 10.1021/acs.joc.8b00052
_journal_volume 83
_journal_year 2018
_chemical_formula_moiety 'C21 H15 N S'
_chemical_formula_sum 'C21 H15 N S'
_chemical_formula_weight 313.42
_space_group_crystal_system monoclinic
_space_group_IT_number 14
_space_group_name_Hall '-P 2ybc'
_space_group_name_H-M_alt 'P 1 21/c 1'
_atom_sites_solution_hydrogens geom
_atom_sites_solution_primary direct
_atom_sites_solution_secondary difmap
_cell_angle_alpha 90.0000
_cell_angle_beta 93.8705(7)
_cell_angle_gamma 90.0000
_cell_formula_units_Z 4
_cell_length_a 8.07707(17)
_cell_length_b 15.3472(3)
_cell_length_c 13.2213(3)
_cell_measurement_reflns_used 13359
_cell_measurement_temperature 123
_cell_measurement_theta_max 27.50
_cell_measurement_theta_min 2.04
_cell_volume 1635.18(6)
_computing_cell_refinement 'RAPID AUTO'
_computing_data_collection 'RAPID AUTO (Rigaku, ????)'
_computing_data_reduction 'RAPID AUTO'
_computing_molecular_graphics 'CrystalStructure 4.2.5'
_computing_publication_material 'CrystalStructure 4.2.5 (Rigaku, 2017)'
_computing_structure_refinement 'SHELXL Version 2017/1 (Sheldrick, 2008)'
_computing_structure_solution 'SHELXT Version 2014/5 (Sheldrick, 2014)'
_diffrn_ambient_temperature 123
_diffrn_detector_area_resol_mean 10.000
_diffrn_measured_fraction_theta_full 1.000
_diffrn_measured_fraction_theta_max 1.000
_diffrn_measurement_device_type 'Rigaku R-AXIS RAPID'
_diffrn_measurement_method \w
_diffrn_radiation_type 'Mo K\a'
_diffrn_radiation_wavelength 0.71075
_diffrn_reflns_av_R_equivalents 0.0157
_diffrn_reflns_Laue_measured_fraction_full 1.000
_diffrn_reflns_Laue_measured_fraction_max 1.000
_diffrn_reflns_limit_h_max 10
_diffrn_reflns_limit_h_min -10
_diffrn_reflns_limit_k_max 19
_diffrn_reflns_limit_k_min -19
_diffrn_reflns_limit_l_max 17
_diffrn_reflns_limit_l_min -17
_diffrn_reflns_number 16142
_diffrn_reflns_point_group_measured_fraction_full 1.000
_diffrn_reflns_point_group_measured_fraction_max 1.000
_diffrn_reflns_theta_full 25.242
_diffrn_reflns_theta_max 27.486
_diffrn_reflns_theta_min 2.527
_diffrn_standards_number 0
_exptl_absorpt_coefficient_mu 0.196
_exptl_absorpt_correction_T_max 0.984
_exptl_absorpt_correction_T_min 0.912
_exptl_absorpt_correction_type multi-scan
_exptl_absorpt_process_details 'ABSCOR (Rigaku, 1995)'
_exptl_crystal_colour colorless
_exptl_crystal_density_diffrn 1.273
_exptl_crystal_density_method 'not measured'
_exptl_crystal_description prism
_exptl_crystal_F_000 656.00
_exptl_crystal_size_max 0.180
_exptl_crystal_size_mid 0.120
_exptl_crystal_size_min 0.080
_refine_diff_density_max 0.38
_refine_diff_density_min -0.24
_refine_ls_extinction_method none
_refine_ls_goodness_of_fit_ref 1.073
_refine_ls_hydrogen_treatment constr
_refine_ls_number_parameters 208
_refine_ls_number_reflns 3749
_refine_ls_number_restraints 0
_refine_ls_R_factor_all 0.0331
_refine_ls_R_factor_gt 0.0314
_refine_ls_shift/su_max 0.001
_refine_ls_structure_factor_coef Fsqd
_refine_ls_weighting_details 'w = 1/[\s^2^(Fo^2^)+(0.0421P)^2^+0.6176P] where P=(Fo^2^+2Fc^2^)/3'
_refine_ls_weighting_scheme calc
_refine_ls_wR_factor_gt 0.0820
_refine_ls_wR_factor_ref 0.0833
_reflns_Friedel_coverage 0.000
_reflns_number_gt 3515
_reflns_number_total 3749
_reflns_threshold_expression F^2^>2.0\s(F^2^)
_cod_data_source_file jo8b00052_si_003.cif
_cod_data_source_block Higashimae-601
_cod_database_code 4035527

loop_
_space_group_symop_id
_space_group_symop_operation_xyz
1 +X,+Y,+Z
2 -X,1/2+Y,1/2-Z
3 -X,-Y,-Z
4 +X,-1/2-Y,-1/2+Z

loop_
_atom_site_label
_atom_site_type_symbol
_atom_site_fract_x
_atom_site_fract_y
_atom_site_fract_z
_atom_site_U_iso_or_equiv
_atom_site_adp_type
_atom_site_occupancy
_atom_site_site_symmetry_order
_atom_site_calc_flag
_atom_site_refinement_flags_posn
_atom_site_refinement_flags_adp
S1 S 0.64337(3) 0.39873(2) 0.52748(2) 0.02038(9) Uani 1 1 d . .
N1 N 0.81395(13) 0.54424(7) 0.35787(7) 0.0247(2) Uani 1 1 d . .
C1 C 0.72440(12) 0.48530(7) 0.60268(7) 0.0155(2) Uani 1 1 d . .
C2 C 0.77613(12) 0.55577(7) 0.55040(7) 0.0153(2) Uani 1 1 d . .
C3 C 0.79519(13) 0.54671(7) 0.44321(8) 0.0180(2) Uani 1 1 d . .
C4 C 0.67282(13) 0.30183(7) 0.59902(7) 0.0166(2) Uani 1 1 d . .
C5 C 0.54630(14) 0.24028(7) 0.58533(8) 0.0210(2) Uani 1 1 d . .
H5 H 0.448833 0.253378 0.543853 0.025 Uiso 1 1 calc R U
C6 C 0.56363(15) 0.15976(7) 0.63266(9) 0.0245(2) Uani 1 1 d . .
H6 H 0.478027 0.117520 0.623054 0.029 Uiso 1 1 calc R U
C7 C 0.70503(16) 0.14059(8) 0.69383(9) 0.0259(2) Uani 1 1 d . .
H7 H 0.716283 0.085450 0.726215 0.031 Uiso 1 1 calc R U
C8 C 0.83035(15) 0.20242(8) 0.70761(9) 0.0248(2) Uani 1 1 d . .
H8 H 0.926970 0.189384 0.749878 0.030 Uiso 1 1 calc R U
C9 C 0.81559(13) 0.28318(7) 0.66007(8) 0.0200(2) Uani 1 1 d . .
H9 H 0.901879 0.325080 0.669167 0.024 Uiso 1 1 calc R U
C10 C 0.72328(12) 0.48161(6) 0.71446(8) 0.0158(2) Uani 1 1 d . .
C11 C 0.59087(13) 0.44485(7) 0.76259(8) 0.0186(2) Uani 1 1 d . .
H11 H 0.497065 0.423156 0.723228 0.022 Uiso 1 1 calc R U
C12 C 0.59601(14) 0.43993(7) 0.86762(9) 0.0218(2) Uani 1 1 d . .
H12 H 0.506431 0.414150 0.899789 0.026 Uiso 1 1 calc R U
C13 C 0.73159(14) 0.47255(8) 0.92584(8) 0.0229(2) Uani 1 1 d . .
H13 H 0.734547 0.469491 0.997701 0.027 Uiso 1 1 calc R U
C14 C 0.86310(14) 0.50975(7) 0.87845(8) 0.0217(2) Uani 1 1 d . .
H14 H 0.955296 0.532769 0.918186 0.026 Uiso 1 1 calc R U
C15 C 0.86030(13) 0.51340(7) 0.77348(8) 0.0179(2) Uani 1 1 d . .
H15 H 0.951744 0.537570 0.741623 0.022 Uiso 1 1 calc R U
C16 C 0.80124(12) 0.64636(7) 0.58826(7) 0.0159(2) Uani 1 1 d . .
C17 C 0.70114(13) 0.68211(7) 0.65974(8) 0.0199(2) Uani 1 1 d . .
H17 H 0.617969 0.647477 0.687564 0.024 Uiso 1 1 calc R U
C18 C 0.72290(15) 0.76811(8) 0.69020(9) 0.0253(2) Uani 1 1 d . .
H18 H 0.655891 0.791591 0.739889 0.030 Uiso 1 1 calc R U
C19 C 0.84167(16) 0.82025(8) 0.64878(9) 0.0279(3) Uani 1 1 d . .
H19 H 0.855543 0.879163 0.669712 0.033 Uiso 1 1 calc R U
C20 C 0.93956(16) 0.78562(8) 0.57680(9) 0.0286(3) Uani 1 1 d . .
H20 H 1.020433 0.820993 0.547769 0.034 Uiso 1 1 calc R U
C21 C 0.91984(14) 0.69929(8) 0.54688(9) 0.0229(2) Uani 1 1 d . .
H21 H 0.987928 0.675983 0.497646 0.027 Uiso 1 1 calc R U

loop_
_atom_site_aniso_label
_atom_site_aniso_U_11
_atom_site_aniso_U_22
_atom_site_aniso_U_33
_atom_site_aniso_U_23
_atom_site_aniso_U_13
_atom_site_aniso_U_12
S1 0.02829(15) 0.01407(14) 0.01763(14) 0.00151(9) -0.00702(10) -0.00323(10)
N1 0.0293(5) 0.0254(5) 0.0195(5) -0.0007(4) 0.0027(4) -0.0016(4)
C1 0.0144(4) 0.0146(5) 0.0170(5) -0.0009(4) -0.0019(4) 0.0010(4)
C2 0.0154(4) 0.0152(5) 0.0151(5) -0.0002(4) -0.0012(4) 0.0007(4)
C3 0.0178(5) 0.0155(5) 0.0204(5) 0.0005(4) -0.0001(4) -0.0001(4)
C4 0.0219(5) 0.0129(5) 0.0149(4) 0.0000(4) 0.0019(4) 0.0009(4)
C5 0.0220(5) 0.0188(5) 0.0218(5) -0.0010(4) -0.0006(4) -0.0013(4)
C6 0.0297(6) 0.0170(5) 0.0272(6) -0.0008(4) 0.0040(5) -0.0058(4)
C7 0.0372(6) 0.0160(5) 0.0247(6) 0.0037(4) 0.0031(5) 0.0020(5)
C8 0.0287(6) 0.0205(5) 0.0244(5) 0.0016(4) -0.0041(4) 0.0050(4)
C9 0.0210(5) 0.0175(5) 0.0211(5) -0.0008(4) -0.0001(4) -0.0002(4)
C10 0.0184(5) 0.0124(4) 0.0165(5) 0.0011(4) -0.0004(4) 0.0020(4)
C11 0.0190(5) 0.0157(5) 0.0211(5) 0.0005(4) 0.0006(4) -0.0004(4)
C12 0.0243(5) 0.0191(5) 0.0227(5) 0.0032(4) 0.0058(4) 0.0006(4)
C13 0.0294(6) 0.0228(5) 0.0163(5) 0.0025(4) 0.0012(4) 0.0048(4)
C14 0.0232(5) 0.0218(5) 0.0193(5) 0.0003(4) -0.0046(4) 0.0021(4)
C15 0.0178(5) 0.0164(5) 0.0194(5) 0.0017(4) -0.0010(4) 0.0009(4)
C16 0.0181(5) 0.0142(5) 0.0151(4) 0.0015(4) -0.0023(4) 0.0003(4)
C17 0.0215(5) 0.0173(5) 0.0209(5) 0.0021(4) 0.0022(4) 0.0028(4)
C18 0.0323(6) 0.0195(5) 0.0241(5) -0.0017(4) 0.0017(5) 0.0067(5)
C19 0.0389(7) 0.0146(5) 0.0292(6) -0.0010(4) -0.0052(5) -0.0011(5)
C20 0.0353(6) 0.0207(6) 0.0296(6) 0.0027(5) 0.0014(5) -0.0098(5)
C21 0.0257(5) 0.0221(5) 0.0212(5) -0.0003(4) 0.0038(4) -0.0043(4)

loop_
_atom_type_symbol
_atom_type_description
_atom_type_scat_dispersion_real
_atom_type_scat_dispersion_imag
_atom_type_scat_source
C C 0.0033 0.0016
;
International Tables for Crystallography
(Vol. C, Tables 4.2.6.8 and 6.1.1.4)
;
N N 0.0061 0.0033
;
International Tables for Crystallography
(Vol. C, Tables 4.2.6.8 and 6.1.1.4)
;
H H 0.0000 0.0000
;
International Tables for Crystallography
(Vol. C, Table 6.1.1.4)
;
S S 0.1246 0.1234
;
International Tables for Crystallography
(Vol. C, Tables 4.2.6.8 and 6.1.1.4)
;

loop_
_geom_angle_atom_site_label_1
_geom_angle_atom_site_label_2
_geom_angle_atom_site_label_3
_geom_angle
C1 S1 C4 107.52(5)
C2 C1 C10 123.99(9)
C2 C1 S1 115.31(8)
C10 C1 S1 120.57(7)
C1 C2 C3 118.55(9)
C1 C2 C16 127.60(9)
C3 C2 C16 113.56(9)
N1 C3 C2 176.09(11)
C9 C4 C5 120.47(10)
C9 C4 S1 123.98(8)
C5 C4 S1 115.40(8)
C6 C5 C4 119.59(10)
C6 C5 H5 120.2
C4 C5 H5 120.2
C7 C6 C5 120.41(11)
C7 C6 H6 119.8
C5 C6 H6 119.8
C6 C7 C8 119.71(11)
C6 C7 H7 120.1
C8 C7 H7 120.1
C7 C8 C9 120.62(11)
C7 C8 H8 119.7
C9 C8 H8 119.7
C8 C9 C4 119.18(10)
C8 C9 H9 120.4
C4 C9 H9 120.4
C15 C10 C11 119.16(9)
C15 C10 C1 119.09(9)
C11 C10 C1 121.73(9)
C12 C11 C10 120.29(10)
C12 C11 H11 119.9
C10 C11 H11 119.9
C11 C12 C13 120.26(10)
C11 C12 H12 119.9
C13 C12 H12 119.9
C12 C13 C14 119.72(10)
C12 C13 H13 120.1
C14 C13 H13 120.1
C15 C14 C13 120.36(10)
C15 C14 H14 119.8
C13 C14 H14 119.8
C14 C15 C10 120.19(10)
C14 C15 H15 119.9
C10 C15 H15 119.9
C21 C16 C17 118.72(10)
C21 C16 C2 119.60(9)
C17 C16 C2 121.54(9)
C18 C17 C16 120.15(10)
C18 C17 H17 119.9
C16 C17 H17 119.9
C17 C18 C19 120.71(11)
C17 C18 H18 119.6
C19 C18 H18 119.6
C20 C19 C18 119.44(11)
C20 C19 H19 120.3
C18 C19 H19 120.3
C19 C20 C21 120.16(11)
C19 C20 H20 119.9
C21 C20 H20 119.9
C20 C21 C16 120.81(11)
C20 C21 H21 119.6
C16 C21 H21 119.6

loop_
_geom_bond_atom_site_label_1
_geom_bond_atom_site_label_2
_geom_bond_distance
S1 C1 1.7591(10)
S1 C4 1.7698(10)
N1 C3 1.1491(15)
C1 C2 1.3642(14)
C1 C10 1.4796(14)
C2 C3 1.4425(14)
C2 C16 1.4869(14)
C4 C9 1.3919(15)
C4 C5 1.3945(15)
C5 C6 1.3880(16)
C5 H5 0.9500
C6 C7 1.3857(17)
C6 H6 0.9500
C7 C8 1.3904(17)
C7 H7 0.9500
C8 C9 1.3912(15)
C8 H8 0.9500
C9 H9 0.9500
C10 C15 1.3983(14)
C10 C11 1.3997(14)
C11 C12 1.3885(15)
C11 H11 0.9500
C12 C13 1.3886(16)
C12 H12 0.9500
C13 C14 1.3916(16)
C13 H13 0.9500
C14 C15 1.3877(15)
C14 H14 0.9500
C15 H15 0.9500
C16 C21 1.3956(15)
C16 C17 1.3968(15)
C17 C18 1.3875(16)
C17 H17 0.9500
C18 C19 1.3898(18)
C18 H18 0.9500
C19 C20 1.3838(18)
C19 H19 0.9500
C20 C21 1.3888(16)
C20 H20 0.9500
C21 H21 0.9500

loop_
_geom_torsion_atom_site_label_1
_geom_torsion_atom_site_label_2
_geom_torsion_atom_site_label_3
_geom_torsion_atom_site_label_4
_geom_torsion
C4 S1 C1 C2 153.80(8)
C4 S1 C1 C10 -30.23(9)
C10 C1 C2 C3 170.67(9)
S1 C1 C2 C3 -13.52(13)
C10 C1 C2 C16 -15.87(16)
S1 C1 C2 C16 159.94(8)
C1 S1 C4 C9 -40.34(10)
C1 S1 C4 C5 144.05(8)
C9 C4 C5 C6 -0.30(16)
S1 C4 C5 C6 175.48(8)
C4 C5 C6 C7 0.48(17)
C5 C6 C7 C8 -0.15(18)
C6 C7 C8 C9 -0.38(18)
C7 C8 C9 C4 0.56(17)
C5 C4 C9 C8 -0.22(16)
S1 C4 C9 C8 -175.62(8)
C2 C1 C10 C15 -43.73(14)
S1 C1 C10 C15 140.67(8)
C2 C1 C10 C11 138.18(11)
S1 C1 C10 C11 -37.43(13)
C15 C10 C11 C12 -0.13(15)
C1 C10 C11 C12 177.97(10)
C10 C11 C12 C13 0.89(16)
C11 C12 C13 C14 -0.43(17)
C12 C13 C14 C15 -0.80(17)
C13 C14 C15 C10 1.57(16)
C11 C10 C15 C14 -1.10(15)
C1 C10 C15 C14 -179.25(10)
C1 C2 C16 C21 150.67(11)
C3 C2 C16 C21 -35.60(13)
C1 C2 C16 C17 -33.73(16)
C3 C2 C16 C17 140.00(10)
C21 C16 C17 C18 -1.47(16)
C2 C16 C17 C18 -177.12(10)
C16 C17 C18 C19 1.31(17)
C17 C18 C19 C20 -0.33(18)
C18 C19 C20 C21 -0.47(19)
C19 C20 C21 C16 0.29(18)
C17 C16 C21 C20 0.68(16)
C2 C16 C21 C20 176.41(10)
